data_7118450
loop_
_publ_author_name
'Schwedtmann, Kai'
'Holthausen, Michael H.'
'Sala, Chris H.'
'Hennersdorf, Felix'
'Fr\"ohlich, Roland'
'Weigand, Jan J.'

_publ_section_title
;
 [((Cl)Im(Dipp))P[double bond, length as m-dash]P(Dipp)][GaCl4]: a
 polarized, cationic diphosphene.
;
_journal_issue 7
_journal_name_full 'Chemical communications (Cambridge, England)'
_journal_page_first 1409
_journal_page_last 1412
_journal_paper_doi 10.1039/c5cc08248j
_journal_volume 52
_journal_year 2016
_chemical_formula_moiety 'C39 H51 Cl2 N2 P2, C6 H5 F, Cl4 Ga'
_chemical_formula_sum 'C45 H56 Cl6 F Ga N2 P2'
_chemical_formula_weight 988.28
_chemical_name_systematic
;
 ?
;
_space_group_crystal_system monoclinic
_space_group_IT_number 14
_space_group_name_Hall '-P 2ybc'
_space_group_name_H-M_alt 'P 1 21/c 1'
_symmetry_space_group_name_Hall '-P 2ybc'
_symmetry_space_group_name_H-M 'P 1 21/c 1'
_atom_sites_solution_hydrogens geom
_atom_sites_solution_primary direct
_atom_sites_solution_secondary difmap
_audit_creation_method SHELXL-97
_audit_update_record
;
2015-09-30 deposited with the CCDC.
2015-11-23 downloaded from the CCDC.
;
_cell_angle_alpha 90.00
_cell_angle_beta 94.2500(10)
_cell_angle_gamma 90.00
_cell_formula_units_Z 4
_cell_length_a 10.7484(6)
_cell_length_b 13.6179(7)
_cell_length_c 33.6481(18)
_cell_measurement_reflns_used 900
_cell_measurement_temperature 153(1)
_cell_measurement_theta_max 22.5
_cell_measurement_theta_min 1
_cell_volume 4911.6(5)
_computing_cell_refinement 'APEX2(Bruker AXS, 2007)'
_computing_data_collection 'APEX2(Bruker AXS, 2007)'
_computing_data_reduction 'SAINT,SADABS (Bruker AXS, 2007 )'
_computing_molecular_graphics
;
ORTEP3,L.J. Farrugia, J. Appl. Cryst. (1997) 30, 565
;
_computing_structure_refinement
;
SHELXL-97, G. M. Sheldrick, Acta Cryst. (2008) A64, 112-122
;
_computing_structure_solution
;
SHELXS-97 , G. M. Sheldrick, Acta Cryst. (2008) A64, 112-122
;
_diffrn_ambient_temperature 153(1)
_diffrn_detector_area_resol_mean 80
_diffrn_measured_fraction_theta_full 1.000
_diffrn_measured_fraction_theta_max 1.000
_diffrn_measurement_device_type 'CCD area detector'
_diffrn_measurement_method 'Omega and Phi scans'
_diffrn_radiation_monochromator graphite
_diffrn_radiation_type MoK\a
_diffrn_radiation_wavelength 0.71073
_diffrn_reflns_av_R_equivalents 0.0346
_diffrn_reflns_av_unetI/netI 0.0319
_diffrn_reflns_limit_h_max 14
_diffrn_reflns_limit_h_min -14
_diffrn_reflns_limit_k_max 18
_diffrn_reflns_limit_k_min -18
_diffrn_reflns_limit_l_max 44
_diffrn_reflns_limit_l_min -44
_diffrn_reflns_number 50535
_diffrn_reflns_theta_full 28.28
_diffrn_reflns_theta_max 28.28
_diffrn_reflns_theta_min 1.61
_diffrn_source 'rotating anode'
_exptl_absorpt_coefficient_mu 0.988
_exptl_absorpt_correction_T_max 0.9710
_exptl_absorpt_correction_T_min 0.9077
_exptl_absorpt_correction_type multi-scan
_exptl_absorpt_process_details
;
 Corrections were done with the SADABS program, utilizing the none merged
 raw data obtained from the integration process. Integration and final cell
 refinement were done with SAINT.

 SADABS reports ratio of Tmin/Tmax = 0.8777   
;
_exptl_crystal_colour red
_exptl_crystal_density_diffrn 1.337
_exptl_crystal_density_method 'not measured'
_exptl_crystal_description block
_exptl_crystal_F_000 2048
_exptl_crystal_size_max 0.10
_exptl_crystal_size_mid 0.06
_exptl_crystal_size_min 0.03
_refine_diff_density_max 1.435
_refine_diff_density_min -1.059
_refine_diff_density_rms 0.095
_refine_ls_extinction_method none
_refine_ls_goodness_of_fit_ref 1.117
_refine_ls_hydrogen_treatment noref
_refine_ls_matrix_type full
_refine_ls_number_parameters 526
_refine_ls_number_reflns 12176
_refine_ls_number_restraints 0
_refine_ls_restrained_S_all 1.117
_refine_ls_R_factor_all 0.0835
_refine_ls_R_factor_gt 0.0663
_refine_ls_shift/su_max 0.001
_refine_ls_shift/su_mean 0.000
_refine_ls_structure_factor_coef Fsqd
_refine_ls_weighting_details 'calc w=1/[\s^2^(Fo^2^)+(0.0594P)^2^+15.6156P] where P=(Fo^2^+2Fc^2^)/3'
_refine_ls_weighting_scheme calc
_refine_ls_wR_factor_gt 0.1762
_refine_ls_wR_factor_ref 0.1849
_reflns_number_gt 9475
_reflns_number_total 12176
_reflns_threshold_expression >2sigma(I)
_cod_data_source_file c5cc08248j2.cif
_cod_data_source_block added_by_encifer
_cod_database_code 7118450
_olex2_refinement_description
;
1. Others
 Fixed Uiso: H6(0.05) H7(0.056) H8(0.05) H10(0.052) H11A(0.124) H11B(0.124)
 H11C(0.124) H12A(0.078) H12B(0.078) H12C(0.078) H13(0.048) H14A(0.088)
 H14B(0.088) H14C(0.088) H15A(0.085) H15B(0.085) H15C(0.085) H18(0.045)
 H19(0.049) H20(0.046) H22(0.047) H23A(0.096) H23B(0.096) H23C(0.096)
 H24A(0.08) H24B(0.08) H24C(0.08) H25(0.052) H26A(0.098) H26B(0.098)
 H26C(0.098) H27A(0.1) H27B(0.1) H27C(0.1) H30(0.048) H31(0.051) H32(0.048)
 H34(0.047) H35A(0.069) H35B(0.069) H35C(0.069) H36A(0.086) H36B(0.086)
 H36C(0.086) H37(0.052) H38A(0.162) H38B(0.162) H38C(0.162) H39A(0.142)
 H39B(0.142) H39C(0.142) H41E(0.076) H42(0.094) H43(0.1) H44(0.095) H45(0.087)
 Fixed X: H6(-0.0597) H7(0.117) H8(0.309) H10(-0.0733) H11A(-0.1729) H11B(-
 0.2726) H11C(-0.226) H12A(-0.1526) H12B(-0.2106) H12C(-0.0682) H13(0.3625)
 H14A(0.406) H14B(0.5316) H14C(0.4709) H15A(0.4672) H15B(0.5209) H15C(0.3911)
 H18(-0.0969) H19(0.0759) H20(0.2755) H22(-0.09) H23A(-0.2371) H23B(-0.2726)
 H23C(-0.1555) H24A(-0.1354) H24B(-0.261) H24C(-0.2225) H25(0.3499)
 H26A(0.4651) H26B(0.5252) H26C(0.4131) H27A(0.4015) H27B(0.3462) H27C(0.4861)
 H30(0.2195) H31(0.0224) H32(-0.15) H34(0.2904) H35A(0.3832) H35B(0.4502)
 H35C(0.32) H36A(0.3294) H36B(0.4545) H36C(0.3984) H37(-0.1403) H38A(-0.2667)
 H38B(-0.3175) H38C(-0.1905) H39A(-0.2928) H39B(-0.2054) H39C(-0.3203)
 H41E(0.9187) H42(0.5963) H43(0.58) H44(0.7296) H45(0.8982)
 Fixed Y: H6(1.7136) H7(1.7878) H8(1.7706) H10(1.5926) H11A(1.748)
 H11B(1.6609) H11C(1.7159) H12A(1.5532) H12B(1.501) H12C(1.4816) H13(1.6457)
 H14A(1.5521) H14B(1.5957) H14C(1.6461) H15A(1.8074) H15B(1.762) H15C(1.8201)
 H18(1.7042) H19(1.7467) H20(1.7228) H22(1.5909) H23A(1.7402) H23B(1.6845)
 H23C(1.7573) H24A(1.4935) H24B(1.5232) H24C(1.5787) H25(1.609) H26A(1.6776)
 H26B(1.6058) H26C(1.5681) H27A(1.8067) H27B(1.7697) H27C(1.7424) H30(2.2061)
 H31(2.2626) H32(2.1594) H34(1.9633) H35A(2.0668) H35B(1.9749) H35C(1.9604)
 H36A(2.1144) H36B(2.063) H36C(2.1555) H37(1.9032) H38A(2.072) H38B(1.9622)
 H38C(1.9944) H39A(2.0367) H39B(1.9561) H39C(1.9223) H41E(1.9319) H42(1.83)
 H43(1.9717) H44(2.0937) H45(2.0756)
 Fixed Z: H6(-0.2729) H7(-0.2952) H8(-0.2602) H10(-0.1773) H11A(-0.1863) H11B(-
 0.1919) H11C(-0.2301) H12A(-0.259) H12B(-0.222) H12C(-0.2306) H13(-0.165)
 H14A(-0.2223) H14B(-0.2006) H14C(-0.2405) H15A(-0.2054) H15B(-0.1638) H15C(-
 0.1666) H18(0.0068) H19(0.0479) H20(0.028) H22(-0.0901) H23A(-0.0565) H23B(-
 0.0976) H23C(-0.0938) H24A(-0.0352) H24B(-0.0609) H24C(-0.0199) H25(-0.063)
 H26A(0.0102) H26B(-0.0208) H26C(0.004) H27A(-0.0411) H27B(-0.0839) H27C(-
 0.0683) H30(-0.1366) H31(-0.1253) H32(-0.1338) H34(-0.1708) H35A(-0.1007)
 H35B(-0.1198) H35C(-0.1003) H36A(-0.205) H36B(-0.1866) H36C(-0.1647) H37(-
 0.1611) H38A(-0.1935) H38B(-0.1997) H38C(-0.218) H39A(-0.1208) H39B(-0.0982)
 H39C(-0.128) H41E(0.0554) H42(0.0019) H43(-0.0376) H44(-0.0299) H45(0.0168)
;

loop_
_space_group_symop_id
_space_group_symop_operation_xyz
1 'x, y, z'
2 '-x, y+1/2, -z+1/2'
3 '-x, -y, -z'
4 'x, -y-1/2, z-1/2'

loop_
_atom_site_label
_atom_site_type_symbol
_atom_site_fract_x
_atom_site_fract_y
_atom_site_fract_z
_atom_site_U_iso_or_equiv
_atom_site_adp_type
_atom_site_occupancy
_atom_site_symmetry_multiplicity
_atom_site_calc_flag
_atom_site_refinement_flags
C1 C 0.1247(3) 1.6817(3) -0.12517(10) 0.0242(7) Uani 1 1 d .
C2 C 0.1591(4) 1.5296(3) -0.14611(11) 0.0293(8) Uani 1 1 d .
C3 C 0.1534(4) 1.5256(3) -0.10601(11) 0.0302(8) Uani 1 1 d .
C4 C 0.1374(3) 1.6622(3) -0.19829(10) 0.0263(7) Uani 1 1 d .
C5 C 0.0215(4) 1.6651(3) -0.21980(11) 0.0321(8) Uani 1 1 d .
C6 C 0.0169(5) 1.7110(3) -0.25690(12) 0.0416(10) Uani 1 1 d .
H6 H -0.0597 1.7136 -0.2729 0.050 Uiso 1 1 calc R
C7 C 0.1230(5) 1.7527(3) -0.27067(12) 0.0463(11) Uani 1 1 d .
H7 H 0.1170 1.7878 -0.2952 0.056 Uiso 1 1 calc R
C8 C 0.2370(5) 1.7442(3) -0.24940(13) 0.0419(10) Uani 1 1 d .
H8 H 0.3090 1.7706 -0.2602 0.050 Uiso 1 1 calc R
C9 C 0.2489(4) 1.6973(3) -0.21224(12) 0.0323(8) Uani 1 1 d .
C10 C -0.0947(4) 1.6178(4) -0.20491(14) 0.0436(10) Uani 1 1 d .
H10 H -0.0733 1.5926 -0.1773 0.052 Uiso 1 1 calc R
C11 C -0.2012(5) 1.6924(5) -0.2031(3) 0.082(2) Uani 1 1 d .
H11A H -0.1729 1.7480 -0.1863 0.124 Uiso 1 1 calc R
H11B H -0.2726 1.6609 -0.1919 0.124 Uiso 1 1 calc R
H11C H -0.2260 1.7159 -0.2301 0.124 Uiso 1 1 calc R
C12 C -0.1352(5) 1.5305(4) -0.23150(16) 0.0517(12) Uani 1 1 d .
H12A H -0.1526 1.5532 -0.2590 0.078 Uiso 1 1 calc R
H12B H -0.2106 1.5010 -0.2220 0.078 Uiso 1 1 calc R
H12C H -0.0682 1.4816 -0.2306 0.078 Uiso 1 1 calc R
C13 C 0.3755(4) 1.6801(3) -0.19065(14) 0.0398(9) Uani 1 1 d .
H13 H 0.3625 1.6457 -0.1650 0.048 Uiso 1 1 calc R
C14 C 0.4530(5) 1.6124(4) -0.21580(19) 0.0586(14) Uani 1 1 d .
H14A H 0.4060 1.5521 -0.2223 0.088 Uiso 1 1 calc R
H14B H 0.5316 1.5957 -0.2006 0.088 Uiso 1 1 calc R
H14C H 0.4709 1.6461 -0.2405 0.088 Uiso 1 1 calc R
C15 C 0.4449(5) 1.7760(4) -0.18073(19) 0.0568(13) Uani 1 1 d .
H15A H 0.4672 1.8074 -0.2054 0.085 Uiso 1 1 calc R
H15B H 0.5209 1.7620 -0.1638 0.085 Uiso 1 1 calc R
H15C H 0.3911 1.8201 -0.1666 0.085 Uiso 1 1 calc R
C16 C 0.1169(4) 1.6514(3) -0.05243(10) 0.0275(7) Uani 1 1 d .
C17 C -0.0040(4) 1.6579(3) -0.04051(11) 0.0316(8) Uani 1 1 d .
C18 C -0.0161(4) 1.6956(3) -0.00230(12) 0.0373(9) Uani 1 1 d .
H18 H -0.0969 1.7042 0.0068 0.045 Uiso 1 1 calc R
C19 C 0.0866(5) 1.7204(3) 0.02218(12) 0.0407(10) Uani 1 1 d .
H19 H 0.0759 1.7467 0.0479 0.049 Uiso 1 1 calc R
C20 C 0.2055(4) 1.7078(3) 0.01008(12) 0.0381(9) Uani 1 1 d .
H20 H 0.2755 1.7228 0.0280 0.046 Uiso 1 1 calc R
C21 C 0.2244(4) 1.6731(3) -0.02817(12) 0.0330(8) Uani 1 1 d .
C22 C -0.1190(4) 1.6235(3) -0.06586(13) 0.0393(9) Uani 1 1 d .
H22 H -0.0900 1.5909 -0.0901 0.047 Uiso 1 1 calc R
C23 C -0.2037(5) 1.7091(5) -0.07968(19) 0.0643(16) Uani 1 1 d .
H23A H -0.2371 1.7402 -0.0565 0.096 Uiso 1 1 calc R
H23B H -0.2726 1.6845 -0.0976 0.096 Uiso 1 1 calc R
H23C H -0.1555 1.7573 -0.0938 0.096 Uiso 1 1 calc R
C24 C -0.1909(5) 1.5481(4) -0.04345(16) 0.0533(12) Uani 1 1 d .
H24A H -0.1354 1.4935 -0.0352 0.080 Uiso 1 1 calc R
H24B H -0.2610 1.5232 -0.0609 0.080 Uiso 1 1 calc R
H24C H -0.2225 1.5787 -0.0199 0.080 Uiso 1 1 calc R
C25 C 0.3551(4) 1.6606(4) -0.04179(14) 0.0430(10) Uani 1 1 d .
H25 H 0.3499 1.6090 -0.0630 0.052 Uiso 1 1 calc R
C26 C 0.4477(5) 1.6249(5) -0.0093(2) 0.0657(16) Uani 1 1 d .
H26A H 0.4651 1.6776 0.0102 0.098 Uiso 1 1 calc R
H26B H 0.5252 1.6058 -0.0208 0.098 Uiso 1 1 calc R
H26C H 0.4131 1.5681 0.0040 0.098 Uiso 1 1 calc R
C27 C 0.4013(5) 1.7529(5) -0.06041(19) 0.0664(17) Uani 1 1 d .
H27A H 0.4015 1.8067 -0.0411 0.100 Uiso 1 1 calc R
H27B H 0.3462 1.7697 -0.0839 0.100 Uiso 1 1 calc R
H27C H 0.4861 1.7424 -0.0683 0.100 Uiso 1 1 calc R
C28 C 0.0657(4) 2.0021(3) -0.15429(11) 0.0286(7) Uani 1 1 d .
C29 C 0.1705(4) 2.0651(3) -0.15040(12) 0.0328(8) Uani 1 1 d .
C30 C 0.1506(4) 2.1624(3) -0.13962(13) 0.0401(10) Uani 1 1 d .
H30 H 0.2195 2.2061 -0.1366 0.048 Uiso 1 1 calc R
C31 C 0.0332(5) 2.1964(3) -0.13320(13) 0.0421(10) Uani 1 1 d .
H31 H 0.0224 2.2626 -0.1253 0.051 Uiso 1 1 calc R
C32 C -0.0694(4) 2.1347(3) -0.13810(13) 0.0404(9) Uani 1 1 d .
H32 H -0.1500 2.1594 -0.1338 0.048 Uiso 1 1 calc R
C33 C -0.0558(4) 2.0367(3) -0.14925(12) 0.0322(8) Uani 1 1 d .
C34 C 0.2996(4) 2.0268(3) -0.15594(13) 0.0390(9) Uani 1 1 d .
H34 H 0.2904 1.9633 -0.1708 0.047 Uiso 1 1 calc R
C35 C 0.3696(4) 2.0053(4) -0.11554(15) 0.0457(11) Uani 1 1 d .
H35A H 0.3832 2.0668 -0.1007 0.069 Uiso 1 1 calc R
H35B H 0.4502 1.9749 -0.1198 0.069 Uiso 1 1 calc R
H35C H 0.3200 1.9604 -0.1003 0.069 Uiso 1 1 calc R
C36 C 0.3776(5) 2.0962(5) -0.18026(16) 0.0573(14) Uani 1 1 d .
H36A H 0.3294 2.1144 -0.2050 0.086 Uiso 1 1 calc R
H36B H 0.4545 2.0630 -0.1866 0.086 Uiso 1 1 calc R
H36C H 0.3984 2.1555 -0.1647 0.086 Uiso 1 1 calc R
C37 C -0.1700(4) 1.9720(3) -0.15747(15) 0.0433(10) Uani 1 1 d .
H37 H -0.1403 1.9032 -0.1611 0.052 Uiso 1 1 calc R
C38 C -0.2425(8) 2.0028(7) -0.1955(3) 0.108(3) Uani 1 1 d .
H38A H -0.2667 2.0720 -0.1935 0.162 Uiso 1 1 calc R
H38B H -0.3175 1.9622 -0.1997 0.162 Uiso 1 1 calc R
H38C H -0.1905 1.9944 -0.2180 0.162 Uiso 1 1 calc R
C39 C -0.2547(7) 1.9718(6) -0.1230(3) 0.094(3) Uani 1 1 d .
H39A H -0.2928 2.0367 -0.1208 0.142 Uiso 1 1 calc R
H39B H -0.2054 1.9561 -0.0982 0.142 Uiso 1 1 calc R
H39C H -0.3203 1.9223 -0.1280 0.142 Uiso 1 1 calc R
C40 C 0.7586(6) 1.8708(4) 0.03044(18) 0.0585(14) Uani 1 1 d .
C41 C 0.8498(6) 1.9409(5) 0.03639(19) 0.0635(15) Uani 1 1 d .
H41E H 0.9187 1.9319 0.0554 0.076 Uiso 1 1 calc R
C42 C 0.6584(7) 1.8797(5) 0.0044(2) 0.0787(19) Uani 1 1 d .
H42 H 0.5963 1.8300 0.0019 0.094 Uiso 1 1 calc R
C43 C 0.6488(8) 1.9639(6) -0.0185(2) 0.083(2) Uani 1 1 d .
H43 H 0.5800 1.9717 -0.0376 0.100 Uiso 1 1 calc R
C44 C 0.7373(8) 2.0360(5) -0.0140(2) 0.079(2) Uani 1 1 d .
H44 H 0.7296 2.0937 -0.0299 0.095 Uiso 1 1 calc R
C45 C 0.8373(7) 2.0251(5) 0.0135(2) 0.0728(17) Uani 1 1 d .
H45 H 0.8982 2.0756 0.0168 0.087 Uiso 1 1 calc R
N1 N 0.1415(3) 1.6263(2) -0.15764(9) 0.0254(6) Uani 1 1 d .
N2 N 0.1328(3) 1.6199(2) -0.09345(9) 0.0276(6) Uani 1 1 d .
F1 F 0.7676(5) 1.7860(3) 0.05198(12) 0.0905(13) Uani 1 1 d .
P1 P 0.10030(10) 1.81364(7) -0.11665(3) 0.0282(2) Uani 1 1 d .
P2 P 0.08903(10) 1.87513(7) -0.17203(3) 0.0292(2) Uani 1 1 d .
Cl1 Cl 0.18427(11) 1.43808(7) -0.17847(3) 0.0416(2) Uani 1 1 d .
Cl2 Cl 0.16786(13) 1.42849(8) -0.07499(3) 0.0466(3) Uani 1 1 d .
Cl3 Cl 0.49737(14) 1.49493(14) -0.11017(5) 0.0755(5) Uani 1 1 d .
Cl4 Cl 0.50622(13) 1.34494(10) -0.19577(3) 0.0509(3) Uani 1 1 d .
Cl5 Cl 0.57734(19) 1.24007(12) -0.10017(5) 0.0801(5) Uani 1 1 d .
Cl7 Cl 0.78962(13) 1.40565(12) -0.13764(5) 0.0653(4) Uani 1 1 d .
Ga1 Ga 0.59071(5) 1.37232(4) -0.136162(14) 0.04011(14) Uani 1 1 d .

loop_
_atom_site_aniso_label
_atom_site_aniso_U_11
_atom_site_aniso_U_22
_atom_site_aniso_U_33
_atom_site_aniso_U_23
_atom_site_aniso_U_13
_atom_site_aniso_U_12
C1 0.0248(16) 0.0244(16) 0.0243(16) 0.0011(13) 0.0075(13) -0.0018(13)
C2 0.0359(19) 0.0227(17) 0.0300(18) -0.0032(14) 0.0080(15) 0.0008(15)
C3 0.039(2) 0.0230(17) 0.0296(18) 0.0020(14) 0.0089(15) -0.0004(15)
C4 0.0327(18) 0.0259(17) 0.0212(16) -0.0020(13) 0.0081(13) -0.0016(14)
C5 0.037(2) 0.0321(19) 0.0278(18) -0.0082(15) 0.0037(15) -0.0016(16)
C6 0.056(3) 0.039(2) 0.029(2) -0.0040(17) -0.0050(18) 0.004(2)
C7 0.081(3) 0.036(2) 0.0238(19) 0.0041(17) 0.010(2) -0.001(2)
C8 0.059(3) 0.035(2) 0.034(2) 0.0016(17) 0.021(2) -0.008(2)
C9 0.036(2) 0.0313(19) 0.0311(19) -0.0013(15) 0.0136(15) -0.0030(16)
C10 0.032(2) 0.055(3) 0.044(2) -0.014(2) 0.0016(18) -0.0065(19)
C11 0.038(3) 0.073(4) 0.138(6) -0.054(4) 0.012(3) -0.009(3)
C12 0.054(3) 0.045(3) 0.054(3) -0.008(2) -0.003(2) -0.012(2)
C13 0.032(2) 0.043(2) 0.046(2) 0.0016(19) 0.0130(17) -0.0033(17)
C14 0.038(2) 0.050(3) 0.090(4) -0.019(3) 0.018(3) 0.002(2)
C15 0.043(3) 0.050(3) 0.078(4) -0.019(3) 0.010(2) -0.003(2)
C16 0.039(2) 0.0241(17) 0.0206(16) 0.0011(13) 0.0112(14) 0.0009(15)
C17 0.040(2) 0.0274(18) 0.0288(18) 0.0046(15) 0.0090(15) 0.0014(16)
C18 0.044(2) 0.038(2) 0.0318(19) 0.0016(17) 0.0175(17) 0.0014(18)
C19 0.058(3) 0.041(2) 0.0250(19) -0.0019(17) 0.0127(18) 0.001(2)
C20 0.046(2) 0.040(2) 0.0290(19) -0.0048(17) 0.0053(17) -0.0040(18)
C21 0.041(2) 0.0297(19) 0.0291(19) 0.0004(15) 0.0080(16) -0.0036(16)
C22 0.034(2) 0.049(2) 0.036(2) 0.0022(19) 0.0101(16) -0.0018(18)
C23 0.044(3) 0.070(4) 0.078(4) 0.025(3) 0.001(3) 0.003(3)
C24 0.049(3) 0.055(3) 0.057(3) 0.007(2) 0.006(2) -0.016(2)
C25 0.037(2) 0.050(3) 0.042(2) -0.014(2) 0.0081(18) -0.0044(19)
C26 0.050(3) 0.061(3) 0.087(4) 0.027(3) 0.015(3) 0.017(3)
C27 0.036(3) 0.093(5) 0.070(4) 0.039(3) 0.003(2) -0.007(3)
C28 0.0355(19) 0.0260(17) 0.0244(17) 0.0026(14) 0.0026(14) -0.0006(15)
C29 0.037(2) 0.0321(19) 0.0286(18) 0.0018(15) -0.0007(15) -0.0019(16)
C30 0.048(2) 0.031(2) 0.040(2) 0.0017(17) -0.0067(18) -0.0069(18)
C31 0.062(3) 0.0247(19) 0.039(2) 0.0003(17) -0.003(2) 0.0029(19)
C32 0.044(2) 0.035(2) 0.042(2) 0.0002(18) 0.0045(18) 0.0087(18)
C33 0.037(2) 0.0282(18) 0.0317(19) 0.0005(15) 0.0048(16) 0.0041(16)
C34 0.036(2) 0.040(2) 0.042(2) -0.0003(18) 0.0054(17) -0.0058(18)
C35 0.036(2) 0.048(3) 0.054(3) 0.009(2) 0.0000(19) 0.0007(19)
C36 0.046(3) 0.075(4) 0.051(3) 0.007(3) 0.005(2) -0.018(3)
C37 0.032(2) 0.035(2) 0.063(3) 0.007(2) 0.004(2) 0.0041(17)
C38 0.089(5) 0.103(6) 0.122(7) 0.041(5) -0.053(5) -0.055(5)
C39 0.079(5) 0.073(5) 0.139(7) -0.017(5) 0.065(5) -0.018(4)
C40 0.077(4) 0.040(3) 0.060(3) -0.005(2) 0.022(3) 0.008(3)
C41 0.059(3) 0.068(4) 0.065(4) 0.003(3) 0.014(3) 0.000(3)
C42 0.080(5) 0.072(4) 0.083(5) -0.010(4) -0.004(4) -0.011(4)
C43 0.093(5) 0.075(5) 0.077(5) -0.005(4) -0.015(4) -0.006(4)
C44 0.115(6) 0.051(3) 0.070(4) 0.005(3) -0.004(4) -0.004(4)
C45 0.085(5) 0.065(4) 0.069(4) -0.002(3) 0.011(3) -0.022(3)
N1 0.0277(15) 0.0255(14) 0.0236(14) -0.0003(12) 0.0065(11) -0.0027(12)
N2 0.0347(16) 0.0260(15) 0.0231(14) 0.0019(12) 0.0085(12) -0.0023(13)
F1 0.134(4) 0.061(2) 0.078(3) 0.007(2) 0.027(2) -0.001(2)
P1 0.0366(5) 0.0225(4) 0.0261(4) -0.0002(3) 0.0073(4) -0.0001(4)
P2 0.0353(5) 0.0263(5) 0.0263(4) 0.0004(4) 0.0047(4) 0.0008(4)
Cl1 0.0631(7) 0.0279(5) 0.0350(5) -0.0063(4) 0.0106(5) 0.0036(4)
Cl2 0.0793(8) 0.0257(5) 0.0352(5) 0.0067(4) 0.0080(5) -0.0006(5)
Cl3 0.0656(9) 0.0982(12) 0.0610(8) -0.0420(8) -0.0065(7) 0.0412(8)
Cl4 0.0651(7) 0.0531(7) 0.0349(5) -0.0073(5) 0.0066(5) 0.0178(6)
Cl5 0.1174(14) 0.0646(9) 0.0536(8) 0.0125(7) -0.0249(8) -0.0341(9)
Cl7 0.0498(7) 0.0716(9) 0.0771(9) -0.0263(7) 0.0223(6) -0.0034(6)
Ga1 0.0444(3) 0.0407(3) 0.0361(3) -0.0050(2) 0.0087(2) 0.0055(2)

loop_
_atom_type_symbol
_atom_type_description
_atom_type_scat_dispersion_real
_atom_type_scat_dispersion_imag
_atom_type_scat_source
C C 0.0033 0.0016 'International Tables Vol C Tables 4.2.6.8 and 6.1.1.4'
H H 0.0000 0.0000 'International Tables Vol C Tables 4.2.6.8 and 6.1.1.4'
N N 0.0061 0.0033 'International Tables Vol C Tables 4.2.6.8 and 6.1.1.4'
F F 0.0171 0.0103 'International Tables Vol C Tables 4.2.6.8 and 6.1.1.4'
P P 0.1023 0.0942 'International Tables Vol C Tables 4.2.6.8 and 6.1.1.4'
Cl Cl 0.1484 0.1585 'International Tables Vol C Tables 4.2.6.8 and 6.1.1.4'
Ga Ga 0.2307 1.6083 'International Tables Vol C Tables 4.2.6.8 and 6.1.1.4'

loop_
_geom_angle_atom_site_label_1
_geom_angle_atom_site_label_2
_geom_angle_atom_site_label_3
_geom_angle
N1 C1 N2 106.6(3)
N1 C1 P1 134.4(3)
N2 C1 P1 118.9(3)
C3 C2 N1 107.6(3)
C3 C2 Cl1 129.3(3)
N1 C2 Cl1 123.2(3)
C2 C3 N2 106.8(3)
C2 C3 Cl2 129.7(3)
N2 C3 Cl2 123.5(3)
C5 C4 C9 124.7(3)
C5 C4 N1 117.6(3)
C9 C4 N1 117.6(3)
C4 C5 C10 122.7(4)
C6 C5 C4 116.6(4)
C6 C5 C10 120.6(4)
C5 C6 H6 119.7
C7 C6 C5 120.6(4)
C7 C6 H6 119.7
C6 C7 H7 119.5
C8 C7 C6 120.9(4)
C8 C7 H7 119.5
C7 C8 H8 119.3
C7 C8 C9 121.4(4)
C9 C8 H8 119.3
C4 C9 C13 123.1(4)
C8 C9 C4 115.4(4)
C8 C9 C13 121.3(4)
C5 C10 H10 108.2
C5 C10 C11 111.4(5)
C5 C10 C12 109.9(4)
C11 C10 H10 108.2
C12 C10 H10 108.2
C12 C10 C11 110.9(4)
C10 C11 H11A 109.5
C10 C11 H11B 109.5
C10 C11 H11C 109.5
H11A C11 H11B 109.5
H11A C11 H11C 109.5
H11B C11 H11C 109.5
C10 C12 H12A 109.5
C10 C12 H12B 109.5
C10 C12 H12C 109.5
H12A C12 H12B 109.5
H12A C12 H12C 109.5
H12B C12 H12C 109.5
C9 C13 H13 108.0
C9 C13 C14 109.5(4)
C9 C13 C15 112.3(4)
C14 C13 H13 108.0
C15 C13 H13 108.0
C15 C13 C14 110.9(4)
C13 C14 H14A 109.5
C13 C14 H14B 109.5
C13 C14 H14C 109.5
H14A C14 H14B 109.5
H14A C14 H14C 109.5
H14B C14 H14C 109.5
C13 C15 H15A 109.5
C13 C15 H15B 109.5
C13 C15 H15C 109.5
H15A C15 H15B 109.5
H15A C15 H15C 109.5
H15B C15 H15C 109.5
C17 C16 C21 124.6(3)
C17 C16 N2 117.8(3)
C21 C16 N2 117.6(3)
C16 C17 C18 116.1(4)
C16 C17 C22 123.8(3)
C18 C17 C22 120.1(4)
C17 C18 H18 119.4
C19 C18 C17 121.2(4)
C19 C18 H18 119.4
C18 C19 H19 119.5
C18 C19 C20 121.0(4)
C20 C19 H19 119.5
C19 C20 H20 119.6
C19 C20 C21 120.9(4)
C21 C20 H20 119.6
C16 C21 C20 116.1(4)
C16 C21 C25 122.9(3)
C20 C21 C25 121.0(4)
C17 C22 H22 107.8
C17 C22 C23 112.1(4)
C23 C22 H22 107.8
C24 C22 C17 110.5(4)
C24 C22 H22 107.8
C24 C22 C23 110.7(4)
C22 C23 H23A 109.5
C22 C23 H23B 109.5
C22 C23 H23C 109.5
H23A C23 H23B 109.5
H23A C23 H23C 109.5
H23B C23 H23C 109.5
C22 C24 H24A 109.5
C22 C24 H24B 109.5
C22 C24 H24C 109.5
H24A C24 H24B 109.5
H24A C24 H24C 109.5
H24B C24 H24C 109.5
C21 C25 H25 106.9
C26 C25 C21 113.2(4)
C26 C25 H25 106.9
C26 C25 C27 110.6(4)
C27 C25 C21 111.8(4)
C27 C25 H25 106.9
C25 C26 H26A 109.5
C25 C26 H26B 109.5
C25 C26 H26C 109.5
H26A C26 H26B 109.5
H26A C26 H26C 109.5
H26B C26 H26C 109.5
C25 C27 H27A 109.5
C25 C27 H27B 109.5
C25 C27 H27C 109.5
H27A C27 H27B 109.5
H27A C27 H27C 109.5
H27B C27 H27C 109.5
C29 C28 P2 118.1(3)
C33 C28 C29 121.6(4)
C33 C28 P2 120.0(3)
C28 C29 C34 120.8(4)
C30 C29 C28 117.7(4)
C30 C29 C34 121.5(4)
C29 C30 H30 119.3
C31 C30 C29 121.4(4)
C31 C30 H30 119.3
C30 C31 H31 119.7
C30 C31 C32 120.5(4)
C32 C31 H31 119.7
C31 C32 H32 119.6
C31 C32 C33 120.8(4)
C33 C32 H32 119.6
C28 C33 C37 121.8(4)
C32 C33 C28 117.9(4)
C32 C33 C37 120.2(4)
C29 C34 H34 107.6
C29 C34 C35 110.6(4)
C29 C34 C36 113.3(4)
C35 C34 H34 107.6
C35 C34 C36 109.8(4)
C36 C34 H34 107.6
C34 C35 H35A 109.5
C34 C35 H35B 109.5
C34 C35 H35C 109.5
H35A C35 H35B 109.5
H35A C35 H35C 109.5
H35B C35 H35C 109.5
C34 C36 H36A 109.5
C34 C36 H36B 109.5
C34 C36 H36C 109.5
H36A C36 H36B 109.5
H36A C36 H36C 109.5
H36B C36 H36C 109.5
C33 C37 H37 107.8
C33 C37 C39 112.5(5)
C38 C37 C33 110.7(4)
C38 C37 H37 107.8
C38 C37 C39 110.2(6)
C39 C37 H37 107.8
C37 C38 H38A 109.5
C37 C38 H38B 109.5
C37 C38 H38C 109.5
H38A C38 H38B 109.5
H38A C38 H38C 109.5
H38B C38 H38C 109.5
C37 C39 H39A 109.5
C37 C39 H39B 109.5
C37 C39 H39C 109.5
H39A C39 H39B 109.5
H39A C39 H39C 109.5
H39B C39 H39C 109.5
C42 C40 C41 124.2(6)
C42 C40 F1 116.4(6)
F1 C40 C41 119.3(6)
C40 C41 H41E 121.4
C40 C41 C45 117.1(6)
C45 C41 H41E 121.4
C40 C42 H42 121.2
C40 C42 C43 117.5(7)
C43 C42 H42 121.2
C42 C43 H43 119.6
C44 C43 C42 120.8(7)
C44 C43 H43 119.6
C43 C44 H44 120.0
C43 C44 C45 119.9(7)
C45 C44 H44 120.0
C41 C45 H45 119.9
C44 C45 C41 120.3(6)
C44 C45 H45 119.9
C1 N1 C2 109.2(3)
C1 N1 C4 125.3(3)
C2 N1 C4 125.5(3)
C1 N2 C3 109.8(3)
C1 N2 C16 123.6(3)
C3 N2 C16 126.5(3)
C1 P1 P2 104.96(12)
C28 P2 P1 95.12(12)
Cl3 Ga1 Cl4 109.32(5)
Cl3 Ga1 Cl5 111.16(8)
Cl3 Ga1 Cl7 109.37(7)
Cl4 Ga1 Cl5 109.32(6)
Cl4 Ga1 Cl7 110.90(6)
Cl5 Ga1 Cl7 106.76(7)

loop_
_geom_bond_atom_site_label_1
_geom_bond_atom_site_label_2
_geom_bond_distance
C1 N1 1.351(4)
C1 N2 1.356(4)
C1 P1 1.842(4)
C2 C3 1.356(5)
C2 N1 1.382(5)
C2 Cl1 1.690(4)
C3 N2 1.375(5)
C3 Cl2 1.685(4)
C4 C5 1.394(5)
C4 C9 1.403(5)
C4 N1 1.450(4)
C5 C6 1.393(6)
C5 C10 1.523(6)
C6 H6 0.9500
C6 C7 1.384(7)
C7 H7 0.9500
C7 C8 1.378(7)
C8 H8 0.9500
C8 C9 1.401(6)
C9 C13 1.512(6)
C10 H10 1.0000
C10 C11 1.535(8)
C10 C12 1.531(6)
C11 H11A 0.9800
C11 H11B 0.9800
C11 H11C 0.9800
C12 H12A 0.9800
C12 H12B 0.9800
C12 H12C 0.9800
C13 H13 1.0000
C13 C14 1.538(6)
C13 C15 1.529(7)
C14 H14A 0.9800
C14 H14B 0.9800
C14 H14C 0.9800
C15 H15A 0.9800
C15 H15B 0.9800
C15 H15C 0.9800
C16 C17 1.392(5)
C16 C21 1.396(6)
C16 N2 1.467(4)
C17 C18 1.399(6)
C17 C22 1.522(6)
C18 H18 0.9500
C18 C19 1.370(7)
C19 H19 0.9500
C19 C20 1.380(6)
C20 H20 0.9500
C20 C21 1.399(5)
C21 C25 1.519(6)
C22 H22 1.0000
C22 C23 1.529(7)
C22 C24 1.519(6)
C23 H23A 0.9800
C23 H23B 0.9800
C23 H23C 0.9800
C24 H24A 0.9800
C24 H24B 0.9800
C24 H24C 0.9800
C25 H25 1.0000
C25 C26 1.504(7)
C25 C27 1.506(7)
C26 H26A 0.9800
C26 H26B 0.9800
C26 H26C 0.9800
C27 H27A 0.9800
C27 H27B 0.9800
C27 H27C 0.9800
C28 C29 1.414(5)
C28 C33 1.410(5)
C28 P2 1.853(4)
C29 C30 1.393(6)
C29 C34 1.508(6)
C30 H30 0.9500
C30 C31 1.376(7)
C31 H31 0.9500
C31 C32 1.386(7)
C32 H32 0.9500
C32 C33 1.396(6)
C33 C37 1.520(6)
C34 H34 1.0000
C34 C35 1.532(6)
C34 C36 1.539(6)
C35 H35A 0.9800
C35 H35B 0.9800
C35 H35C 0.9800
C36 H36A 0.9800
C36 H36B 0.9800
C36 H36C 0.9800
C37 H37 1.0000
C37 C38 1.507(8)
C37 C39 1.526(8)
C38 H38A 0.9800
C38 H38B 0.9800
C38 H38C 0.9800
C39 H39A 0.9800
C39 H39B 0.9800
C39 H39C 0.9800
C40 C41 1.372(9)
C40 C42 1.342(9)
C40 F1 1.363(7)
C41 H41E 0.9500
C41 C45 1.383(9)
C42 H42 0.9500
C42 C43 1.380(10)
C43 H43 0.9500
C43 C44 1.368(10)
C44 H44 0.9500
C44 C45 1.373(10)
C45 H45 0.9500
P1 P2 2.0384(14)
Cl3 Ga1 2.1654(14)
Cl4 Ga1 2.1717(13)
Cl5 Ga1 2.1809(16)
Cl7 Ga1 2.1898(15)

loop_
_geom_torsion_atom_site_label_1
_geom_torsion_atom_site_label_2
_geom_torsion_atom_site_label_3
_geom_torsion_atom_site_label_4
_geom_torsion
C28 P2 P1 C1 -179.93(17)
N1 C1 P1 P2 4.1(4)
N2 C1 P1 P2 -178.3(3)
